data_7042771
loop_
_publ_author_name
'Liu, Mei-Jiao'
'Hu, kong-Qiu'
'Liu, Cai-Ming'
'Cui, Ai-Li'
'Kou, Hui-Zhong'

_publ_section_title
;
 Metallocyclic Ni4Ln2M2 single-molecule magnets
;
_journal_name_full 'Dalton Trans.'
_journal_paper_doi 10.1039/C7DT00948H
_journal_year 2017
_chemical_formula_moiety 'C96 H96 Co2 Dy2 N20 Ni4 O18, 2(C3 H7 N O), 8(O), 2(C2 H3 N), 4(C2 N)'
_chemical_formula_sum 'C114 H148 Co2 Dy2 N28 Ni4 O28'
_chemical_formula_weight 3036.30
_chemical_name_systematic
;
 ? 
;
_space_group_crystal_system monoclinic
_space_group_IT_number 14
_space_group_name_Hall '-P 2ybc'
_space_group_name_H-M_alt 'P 1 21/c 1'
_symmetry_space_group_name_Hall '-P 2ybc'
_symmetry_space_group_name_H-M 'P 1 21/c 1'
_atom_sites_solution_hydrogens geom
_audit_creation_date 2016-08-24
_audit_creation_method
;
Olex2 1.2
(compiled 2016.02.19 svn.r3266 for OlexSys, GUI svn.r5155)
;
_audit_update_record
;
2017-03-13 deposited with the CCDC.
2017-04-24 downloaded from the CCDC.
;
_cell_angle_alpha 90
_cell_angle_beta 104.17(3)
_cell_angle_gamma 90
_cell_formula_units_Z 2
_cell_length_a 16.883(3)
_cell_length_b 22.825(5)
_cell_length_c 18.842(4)
_cell_measurement_reflns_used 27953
_cell_measurement_temperature 153(2)
_cell_measurement_theta_max 31.5074
_cell_measurement_theta_min 2.0655
_cell_volume 7040(3)
_computing_cell_refinement 'CrystalClear (Rigaku Inc., 2008)'
_computing_data_collection 'CrystalClear (Rigaku Inc., 2008)'
_computing_data_reduction 'CrystalClear (Rigaku Inc., 2008)'
_computing_molecular_graphics 'Olex2 (Dolomanov et al., 2009)'
_computing_publication_material 'Olex2 (Dolomanov et al., 2009)'
_computing_structure_refinement 'ShelXL (Sheldrick, 2015)'
_computing_structure_solution 'SHELXS-97 (Sheldrick, 1990)'
_diffrn_ambient_temperature 153.15
_diffrn_detector_area_resol_mean 28.5714
_diffrn_measured_fraction_theta_full 0.998
_diffrn_measured_fraction_theta_max 0.992
_diffrn_measurement_device_type 'Saturn724+ (2x2 bin mode)'
_diffrn_measurement_method dtprofit.ref
_diffrn_radiation_monochromator graphite
_diffrn_radiation_type MoK\a
_diffrn_radiation_wavelength 0.71073
_diffrn_reflns_av_R_equivalents 0.0563
_diffrn_reflns_av_unetI/netI 0.0624
_diffrn_reflns_Laue_measured_fraction_full 0.998
_diffrn_reflns_Laue_measured_fraction_max 0.992
_diffrn_reflns_limit_h_max 24
_diffrn_reflns_limit_h_min -23
_diffrn_reflns_limit_k_max 33
_diffrn_reflns_limit_k_min -33
_diffrn_reflns_limit_l_max 27
_diffrn_reflns_limit_l_min -27
_diffrn_reflns_number 81133
_diffrn_reflns_point_group_measured_fraction_full 0.998
_diffrn_reflns_point_group_measured_fraction_max 0.992
_diffrn_reflns_theta_full 25.242
_diffrn_reflns_theta_max 31.462
_diffrn_reflns_theta_min 1.705
_diffrn_source 'Rotating Anode'
_exptl_absorpt_coefficient_mu 1.874
_exptl_absorpt_correction_T_max 1.0000
_exptl_absorpt_correction_T_min 0.8429
_exptl_absorpt_correction_type multi-scan
_exptl_crystal_colour green
_exptl_crystal_density_diffrn 1.432
_exptl_crystal_density_method 'not measured'
_exptl_crystal_description block
_exptl_crystal_F_000 3100
_exptl_crystal_size_max 0.46
_exptl_crystal_size_mid 0.35
_exptl_crystal_size_min 0.26
_refine_diff_density_max 2.753
_refine_diff_density_min -3.355
_refine_diff_density_rms 0.218
_refine_ls_extinction_method none
_refine_ls_goodness_of_fit_ref 1.104
_refine_ls_hydrogen_treatment constr
_refine_ls_matrix_type full
_refine_ls_number_parameters 870
_refine_ls_number_reflns 23188
_refine_ls_number_restraints 10
_refine_ls_restrained_S_all 1.104
_refine_ls_R_factor_all 0.0841
_refine_ls_R_factor_gt 0.0726
_refine_ls_shift/su_max 0.020
_refine_ls_shift/su_mean 0.001
_refine_ls_structure_factor_coef Fsqd
_refine_ls_weighting_details
;
 w=1/[\s^2^(Fo^2^)+(0.0802P)^2^+17.7491P]
 where P=(Fo^2^+2Fc^2^)/3
;
_refine_ls_weighting_scheme calc
_refine_ls_wR_factor_gt 0.1833
_refine_ls_wR_factor_ref 0.1952
_reflns_Friedel_coverage 0.000
_reflns_number_gt 19955
_reflns_number_total 23188
_reflns_threshold_expression 'I > 2\s(I)'
_cod_data_source_file c7dt00948h2.cif
_cod_data_source_block 3
_cod_depositor_comments
;
The following automatic conversions were performed:

'_exptl_absorpt_correction_type' value 'Multi-scan' changed to
'multi-scan' according to
/home/data/users/saulius/crontab/automatic-downloads/rss-feeds/RSC/lib/dictionaries/cif_core.dic
dictionary named 'cif_core.dic' version 2.4.2 from 2011-04-26.

Automatic conversion script
Id: cif_fix_values 4973 2017-02-22 13:04:09Z antanas 
;
_cod_database_code 7042771
_shelxl_version_number 2013-2
_shelx_space_group_comment
;
The symmetry employed for this shelxl refinement is uniquely defined
by the following loop, which should always be used as a source of
symmetry information in preference to the above space-group names.
They are only intended as comments.
;
_olex2_refinement_description
;
1. Fixed Uiso
 At 1.2 times of:
  All C(H) groups, All C(H,H) groups
 At 1.5 times of:
  All C(H,H,H) groups
2. Restrained distances
 C55-C54 = C55-C54A
 1.5 with sigma of 0.01
 C54-N13 = C54A-N13A
 1.15 with sigma of 0.01
3. Uiso/Uaniso restraints and constraints
Uanis(N13A) \\sim Ueq: with sigma of 0.01 and sigma for terminal atoms of 0.02
4. Others
 Sof(C52A)=Sof(N12A)=1-FVAR(1)
 Sof(C52)=Sof(N12)=FVAR(1)
 Sof(C54A)=Sof(N13A)=1-FVAR(2)
 Sof(C54)=Sof(N13)=FVAR(2)
 Fixed Sof: N14(0.5) C56(0.5) C57(0.5) H57A(0.5) H57B(0.5) H57C(0.5) C58(0.5)
 H58A(0.5) H58B(0.5) H58C(0.5) C59(0.5) N15(0.5)
5.a Secondary CH2 refined with riding coordinates:
 C24(H24A,H24B), C26(H26A,H26B), C43(H43A,H43B), C44(H44A,H44B)
5.b Me refined with riding coordinates:
 C21(H21A,H21B,H21C), C22(H22A,H22B,H22C), C27(H27A,H27B,H27C), C42(H42A,H42B,
 H42C), C46(H46A,H46B,H46C), C47(H47A,H47B,H47C), C49(H49A,H49B,H49C), C50(H50A,
 H50B,H50C), C57(H57A,H57B,H57C)
5.c Aromatic/amide H refined with riding coordinates:
 C10(H10), C13(H13), C14(H14), C15(H15), C17(H17), C19(H19), C28(H28),
 C30(H30), C31(H31), C33(H33), C34(H34), C36(H36), C37(H37), C39(H39), C40(H40),
  C48(H48), C51(H51)
5.d Idealised Me refined as rotating group:
 C32(H32A,H32B,H32C), C41(H41A,H41B,H41C), C58(H58A,H58B,H58C)
;
_olex2_submission_special_instructions 'No special instructions were received'

loop_
_space_group_symop_operation_xyz
'x, y, z'
'-x, y+1/2, -z+1/2'
'-x, -y, -z'
'x, -y-1/2, z-1/2'

loop_
_atom_site_label
_atom_site_type_symbol
_atom_site_fract_x
_atom_site_fract_y
_atom_site_fract_z
_atom_site_U_iso_or_equiv
_atom_site_adp_type
_atom_site_occupancy
_atom_site_site_symmetry_order
_atom_site_calc_flag
_atom_site_refinement_flags_posn
_atom_site_refinement_flags_adp
_atom_site_refinement_flags_occupancy
Dy1 Dy 0.99444(2) 0.49712(2) 0.28637(2) 0.02399(6) Uani 1 1 d . . .
Ni1 Ni 0.78561(4) 0.54030(3) 0.24019(3) 0.02904(12) Uani 1 1 d . . .
Ni2 Ni 1.20543(3) 0.45916(2) 0.33012(3) 0.02696(12) Uani 1 1 d . . .
Co1 Co 0.71230(4) 0.65606(2) 0.43864(3) 0.02694(12) Uani 1 1 d . . .
C1 C 0.7464(3) 0.60424(19) 0.3737(2) 0.0293(8) Uani 1 1 d . . .
C2 C 0.8194(3) 0.68867(18) 0.4629(2) 0.0289(8) Uani 1 1 d . . .
C3 C 0.7476(3) 0.60396(19) 0.5184(2) 0.0282(8) Uani 1 1 d . . .
C4 C 0.6051(3) 0.6236(2) 0.4115(3) 0.0373(10) Uani 1 1 d . . .
C5 C 0.6792(3) 0.7094(2) 0.5038(3) 0.0340(9) Uani 1 1 d . . .
C6 C 0.6807(3) 0.7119(2) 0.3618(3) 0.0351(9) Uani 1 1 d . . .
C7 C 1.1538(3) 0.58380(19) 0.3439(2) 0.0289(8) Uani 1 1 d . . .
C8 C 1.0796(3) 0.39154(18) 0.2158(3) 0.0291(8) Uani 1 1 d . . .
C9 C 1.0016(3) 0.38931(19) 0.1670(3) 0.0293(8) Uani 1 1 d . . .
C10 C 0.9796(3) 0.3446(2) 0.1162(3) 0.0360(10) Uani 1 1 d . . .
H10 H 0.9265 0.3441 0.0843 0.043 Uiso 1 1 calc R . .
C11 C 0.9123(3) 0.60293(18) 0.1775(2) 0.0299(9) Uani 1 1 d . . .
C12 C 1.0914(3) 0.62547(19) 0.3422(3) 0.0304(9) Uani 1 1 d . . .
C13 C 1.0147(3) 0.6488(2) 0.1234(3) 0.0371(10) Uani 1 1 d . . .
H13 H 1.0672 0.6480 0.1133 0.044 Uiso 1 1 calc R . .
C14 C 0.9612(4) 0.6952(2) 0.0987(3) 0.0430(12) Uani 1 1 d . . .
H14 H 0.9777 0.7268 0.0728 0.052 Uiso 1 1 calc R . .
C15 C 0.8851(4) 0.6953(2) 0.1117(3) 0.0423(12) Uani 1 1 d . . .
H15 H 0.8491 0.7269 0.0940 0.051 Uiso 1 1 calc R . .
C16 C 0.8584(3) 0.6494(2) 0.1509(3) 0.0354(10) Uani 1 1 d . . .
C17 C 0.7730(3) 0.6507(2) 0.1541(3) 0.0398(11) Uani 1 1 d . . .
H17 H 0.7423 0.6841 0.1338 0.048 Uiso 1 1 calc R . .
C18 C 0.8911(3) 0.3719(2) 0.3053(3) 0.0318(9) Uani 1 1 d . . .
C19 C 0.8717(3) 0.3126(2) 0.3077(3) 0.0399(11) Uani 1 1 d . . .
H19 H 0.9136 0.2844 0.3240 0.048 Uiso 1 1 calc R . .
C20 C 0.8308(3) 0.4147(2) 0.2803(2) 0.0305(8) Uani 1 1 d . . .
C21 C 1.0300(4) 0.3582(2) 0.3747(4) 0.0475(13) Uani 1 1 d . . .
H21A H 1.0057 0.3203 0.3818 0.071 Uiso 1 1 calc R . .
H21B H 1.0484 0.3780 0.4220 0.071 Uiso 1 1 calc R . .
H21C H 1.0767 0.3519 0.3533 0.071 Uiso 1 1 calc R . .
C22 C 0.9561(4) 0.6352(3) 0.3600(4) 0.0494(14) Uani 1 1 d . . .
H22A H 0.9797 0.6737 0.3756 0.074 Uiso 1 1 calc R . .
H22B H 0.9421 0.6154 0.4015 0.074 Uiso 1 1 calc R . .
H22C H 0.9067 0.6401 0.3204 0.074 Uiso 1 1 calc R . .
C23 C 0.9901(3) 0.6039(2) 0.1628(2) 0.0310(9) Uani 1 1 d . . .
C24 C 0.6476(3) 0.6227(3) 0.1749(4) 0.0480(13) Uani 1 1 d . . .
H24A H 0.6305 0.6565 0.1416 0.058 Uiso 1 1 calc R . .
H24B H 0.6396 0.6337 0.2235 0.058 Uiso 1 1 calc R . .
C25 C 0.5929(3) 0.5701(3) 0.1455(3) 0.0527(15) Uani 1 1 d . . .
C26 C 0.6020(3) 0.5215(3) 0.2046(3) 0.0464(12) Uani 1 1 d . . .
H26A H 0.5928 0.5391 0.2499 0.056 Uiso 1 1 calc R . .
H26B H 0.5589 0.4917 0.1874 0.056 Uiso 1 1 calc R . .
C27 C 0.6102(5) 0.5449(4) 0.0748(4) 0.067(2) Uani 1 1 d . . .
H27A H 0.6673 0.5322 0.0846 0.100 Uiso 1 1 calc R . .
H27B H 0.6001 0.5752 0.0367 0.100 Uiso 1 1 calc R . .
H27C H 0.5743 0.5114 0.0581 0.100 Uiso 1 1 calc R . .
C28 C 0.6801(3) 0.4359(2) 0.2316(3) 0.0365(10) Uani 1 1 d . . .
H28 H 0.6274 0.4185 0.2206 0.044 Uiso 1 1 calc R . .
C29 C 0.7481(3) 0.3965(2) 0.2567(3) 0.0349(9) Uani 1 1 d . . .
C30 C 0.7289(4) 0.3362(2) 0.2605(3) 0.0448(12) Uani 1 1 d . . .
H30 H 0.6736 0.3238 0.2455 0.054 Uiso 1 1 calc R . .
C31 C 0.7899(4) 0.2950(2) 0.2860(3) 0.0467(13) Uani 1 1 d . . .
H31 H 0.7760 0.2549 0.2887 0.056 Uiso 1 1 calc R . .
C32 C 0.8791(4) 0.4436(3) 0.1153(3) 0.0562(17) Uani 1 1 d . . .
H32A H 0.8945 0.4449 0.0684 0.084 Uiso 1 1 calc GR . .
H32B H 0.8521 0.4803 0.1225 0.084 Uiso 1 1 calc GR . .
H32C H 0.8416 0.4107 0.1150 0.084 Uiso 1 1 calc GR . .
C33 C 1.0354(3) 0.3005(2) 0.1119(3) 0.0372(10) Uani 1 1 d . . .
H33 H 1.0204 0.2697 0.0774 0.045 Uiso 1 1 calc R . .
C34 C 1.1129(3) 0.3023(2) 0.1585(3) 0.0389(11) Uani 1 1 d . . .
H34 H 1.1510 0.2723 0.1555 0.047 Uiso 1 1 calc R . .
C35 C 1.1365(3) 0.34786(19) 0.2104(3) 0.0326(9) Uani 1 1 d . . .
C36 C 1.2222(3) 0.3492(2) 0.2501(3) 0.0373(10) Uani 1 1 d . . .
H36 H 1.2544 0.3164 0.2436 0.045 Uiso 1 1 calc R . .
C37 C 1.3042(3) 0.5670(2) 0.3573(3) 0.0374(10) Uani 1 1 d . . .
H37 H 1.3557 0.5860 0.3660 0.045 Uiso 1 1 calc R . .
C38 C 1.2335(3) 0.6048(2) 0.3508(3) 0.0352(10) Uani 1 1 d . . .
C39 C 1.2481(4) 0.6660(2) 0.3552(3) 0.0451(13) Uani 1 1 d . . .
H39 H 1.3020 0.6802 0.3598 0.054 Uiso 1 1 calc R . .
C40 C 1.1059(4) 0.6850(2) 0.3458(3) 0.0415(12) Uani 1 1 d . . .
H40 H 1.0623 0.7118 0.3434 0.050 Uiso 1 1 calc R . .
C41 C 1.1102(4) 0.5470(3) 0.1632(4) 0.0493(14) Uani 1 1 d . . .
H41A H 1.0955 0.5476 0.1095 0.074 Uiso 1 1 calc GR . .
H41B H 1.1351 0.5092 0.1804 0.074 Uiso 1 1 calc GR . .
H41C H 1.1491 0.5785 0.1816 0.074 Uiso 1 1 calc GR . .
C42 C 0.5031(4) 0.5913(4) 0.1300(5) 0.075(2) Uani 1 1 d . . .
H42A H 0.4664 0.5586 0.1110 0.112 Uiso 1 1 calc R . .
H42B H 0.4945 0.6229 0.0938 0.112 Uiso 1 1 calc R . .
H42C H 0.4917 0.6057 0.1755 0.112 Uiso 1 1 calc R . .
C43 C 1.3477(3) 0.3811(2) 0.3224(3) 0.0412(11) Uani 1 1 d . . .
H43A H 1.3659 0.3482 0.2961 0.049 Uiso 1 1 calc R . .
H43B H 1.3583 0.3702 0.3748 0.049 Uiso 1 1 calc R . .
C44 C 1.3869(3) 0.4832(3) 0.3692(4) 0.0462(13) Uani 1 1 d . . .
H44A H 1.3981 0.4658 0.4189 0.055 Uiso 1 1 calc R . .
H44B H 1.4280 0.5142 0.3700 0.055 Uiso 1 1 calc R . .
C45 C 1.3977(3) 0.4356(3) 0.3151(4) 0.0438(12) Uani 1 1 d . . .
C46 C 1.3770(4) 0.4592(3) 0.2370(4) 0.0631(19) Uani 1 1 d . . .
H46A H 1.3195 0.4710 0.2230 0.095 Uiso 1 1 calc R . .
H46B H 1.3867 0.4285 0.2036 0.095 Uiso 1 1 calc R . .
H46C H 1.4116 0.4931 0.2341 0.095 Uiso 1 1 calc R . .
C47 C 1.4883(4) 0.4174(3) 0.3365(5) 0.064(2) Uani 1 1 d . . .
H47A H 1.4980 0.3872 0.3026 0.095 Uiso 1 1 calc R . .
H47B H 1.5018 0.4018 0.3865 0.095 Uiso 1 1 calc R . .
H47C H 1.5226 0.4516 0.3340 0.095 Uiso 1 1 calc R . .
C48 C 1.1855(4) 0.7053(2) 0.3529(4) 0.0501(14) Uani 1 1 d . . .
H48 H 1.1965 0.7462 0.3563 0.060 Uiso 1 1 calc R . .
C49 C 0.7743(6) 0.1373(4) -0.0372(4) 0.075(2) Uani 1 1 d . . .
H49A H 0.8319 0.1492 -0.0236 0.113 Uiso 1 1 calc R . .
H49B H 0.7470 0.1511 -0.0001 0.113 Uiso 1 1 calc R . .
H49C H 0.7476 0.1544 -0.0848 0.113 Uiso 1 1 calc R . .
C50 C 0.6887(5) 0.0490(5) -0.0612(5) 0.082(3) Uani 1 1 d . . .
H50A H 0.6947 0.0063 -0.0621 0.123 Uiso 1 1 calc R . .
H50B H 0.6589 0.0627 -0.1097 0.123 Uiso 1 1 calc R . .
H50C H 0.6585 0.0597 -0.0249 0.123 Uiso 1 1 calc R . .
C51 C 0.8345(4) 0.0417(3) -0.0305(4) 0.0504(14) Uani 1 1 d . . .
H51 H 0.8277 0.0004 -0.0336 0.060 Uiso 1 1 calc R . .
N1 N 0.7681(3) 0.57465(18) 0.3326(2) 0.0331(8) Uani 1 1 d . . .
N2 N 0.8856(3) 0.70572(17) 0.4778(2) 0.0333(8) Uani 1 1 d . . .
N3 N 0.7725(2) 0.57521(17) 0.5693(2) 0.0322(8) Uani 1 1 d . . .
N4 N 0.5390(3) 0.6059(2) 0.3925(4) 0.0600(15) Uani 1 1 d . . .
N5 N 0.6597(3) 0.7416(2) 0.5437(3) 0.0493(12) Uani 1 1 d . . .
N6 N 0.6607(3) 0.7457(2) 0.3150(3) 0.0517(12) Uani 1 1 d . . .
N7 N 1.2591(2) 0.38978(17) 0.2932(2) 0.0326(8) Uani 1 1 d . . .
N8 N 1.3050(3) 0.51027(18) 0.3526(3) 0.0343(8) Uani 1 1 d . . .
N9 N 0.6822(3) 0.4917(2) 0.2224(3) 0.0376(9) Uani 1 1 d . . .
N10 N 0.7349(3) 0.61114(19) 0.1817(2) 0.0370(9) Uani 1 1 d . . .
N11 N 0.7693(3) 0.0762(3) -0.0419(3) 0.0657(18) Uani 1 1 d . . .
O1 O 1.09591(19) 0.43563(13) 0.26424(18) 0.0295(6) Uani 1 1 d . . .
O2 O 1.1321(2) 0.52717(13) 0.33744(18) 0.0295(6) Uani 1 1 d . . .
O3 O 1.0145(2) 0.60053(14) 0.33450(19) 0.0334(7) Uani 1 1 d . . .
O4 O 0.9509(2) 0.43587(14) 0.17357(18) 0.0333(7) Uani 1 1 d . . .
O5 O 0.8934(2) 0.55825(13) 0.21681(17) 0.0296(6) Uani 1 1 d . . .
O6 O 0.85528(19) 0.46991(13) 0.27907(18) 0.0297(6) Uani 1 1 d . . .
O7 O 0.9699(2) 0.39395(14) 0.3260(2) 0.0340(7) Uani 1 1 d . . .
O8 O 1.0377(2) 0.55533(14) 0.18960(19) 0.0332(7) Uani 1 1 d . . .
O9 O 0.9078(3) 0.0639(2) -0.0151(2) 0.0500(10) Uani 1 1 d . . .
O1W O 0.9977(3) 0.49656(16) 0.4098(2) 0.0417(9) Uani 1 1 d . . .
O2W O 0.5806(4) 0.3275(3) -0.2783(4) 0.093(2) Uani 1 1 d . . .
O3W O 0.5032(3) 0.7573(3) 0.0794(3) 0.0787(16) Uani 1 1 d . . .
O4W O 0.5022(3) 0.2351(3) -0.2250(3) 0.0812(17) Uani 1 1 d . . .
O5W O 0.4300(4) 0.8481(3) -0.0133(4) 0.098(2) Uani 1 1 d . . .
N14 N 1.1757(9) 0.6942(8) 0.0357(8) 0.090(5) Uani 0.5 1 d . . P
C56 C 1.2392(9) 0.7040(7) 0.0436(10) 0.072(4) Uani 0.5 1 d . . P
C57 C 1.3179(10) 0.7196(9) 0.0518(13) 0.096(7) Uani 0.5 1 d . . P
H57A H 1.3529 0.6850 0.0651 0.144 Uiso 0.5 1 calc R . P
H57B H 1.3329 0.7491 0.0904 0.144 Uiso 0.5 1 calc R . P
H57C H 1.3252 0.7358 0.0056 0.144 Uiso 0.5 1 calc R . P
C58 C 1.2889(16) 0.5493(16) 0.0502(14) 0.153(14) Uani 0.5 1 d . . P
H58A H 1.3267 0.5160 0.0600 0.230 Uiso 0.5 1 calc GR . P
H58B H 1.3015 0.5738 0.0117 0.230 Uiso 0.5 1 calc GR . P
H58C H 1.2327 0.5348 0.0342 0.230 Uiso 0.5 1 calc GR . P
C59 C 1.2982(8) 0.5864(9) 0.1215(12) 0.083(5) Uani 0.5 1 d . . P
N15 N 1.3012(8) 0.6110(8) 0.1693(7) 0.081(5) Uani 0.5 1 d . . P
C55 C 0.4814(8) 0.7180(6) -0.0964(7) 0.122(4) Uani 1 1 d D . .
C54 C 0.5008(14) 0.6558(7) -0.1062(15) 0.114(11) Uani 0.484(19) 1 d D . P
C54A C 0.443(3) 0.6620(12) -0.0806(12) 0.19(3) Uani 0.516(19) 1 d D . P
N13 N 0.5059(18) 0.6062(7) -0.1082(15) 0.140(12) Uani 0.484(19) 1 d D . P
N13A N 0.4020(18) 0.6255(13) -0.0664(16) 0.191(14) Uani 0.516(19) 1 d D U P
C53 C 1.2500(8) 0.3552(5) 0.0538(5) 0.097(3) Uani 1 1 d . . .
C52 C 1.184(3) 0.4034(11) 0.0390(15) 0.077(9) Uani 0.38(4) 1 d . . P
C52A C 1.231(2) 0.4213(13) 0.0467(12) 0.099(10) Uani 0.62(4) 1 d . . P
N12 N 1.1443(19) 0.4422(11) 0.0303(16) 0.092(10) Uani 0.38(4) 1 d . . P
N12A N 1.214(4) 0.4686(18) 0.0427(18) 0.22(3) Uani 0.62(4) 1 d . . P

loop_
_atom_site_aniso_label
_atom_site_aniso_U_11
_atom_site_aniso_U_22
_atom_site_aniso_U_33
_atom_site_aniso_U_23
_atom_site_aniso_U_13
_atom_site_aniso_U_12
Dy1 0.02975(11) 0.02037(10) 0.02384(11) 0.00032(6) 0.01036(8) 0.00293(6)
Ni1 0.0321(3) 0.0291(3) 0.0274(3) 0.0012(2) 0.0099(2) 0.0047(2)
Ni2 0.0283(3) 0.0240(3) 0.0310(3) 0.0028(2) 0.0118(2) 0.00053(19)
Co1 0.0312(3) 0.0228(3) 0.0297(3) 0.0008(2) 0.0130(2) -0.0013(2)
C1 0.034(2) 0.0267(19) 0.029(2) 0.0034(15) 0.0096(17) -0.0014(16)
C2 0.038(2) 0.0199(17) 0.031(2) -0.0003(15) 0.0130(17) -0.0003(15)
C3 0.0280(19) 0.0262(19) 0.033(2) 0.0005(16) 0.0116(16) -0.0020(15)
C4 0.036(2) 0.034(2) 0.046(3) 0.001(2) 0.017(2) -0.0025(18)
C5 0.041(2) 0.026(2) 0.039(2) -0.0012(17) 0.018(2) -0.0015(17)
C6 0.034(2) 0.033(2) 0.040(2) 0.0037(18) 0.0106(19) -0.0019(17)
C7 0.037(2) 0.0244(19) 0.029(2) 0.0017(15) 0.0135(17) -0.0022(16)
C8 0.036(2) 0.0212(18) 0.033(2) -0.0048(15) 0.0156(18) -0.0017(15)
C9 0.035(2) 0.0227(18) 0.033(2) -0.0053(15) 0.0143(17) 0.0016(15)
C10 0.042(3) 0.031(2) 0.037(2) -0.0101(18) 0.012(2) -0.0054(18)
C11 0.043(2) 0.0202(18) 0.0269(19) 0.0030(15) 0.0094(17) 0.0046(16)
C12 0.041(2) 0.0229(19) 0.032(2) -0.0027(15) 0.0173(18) 0.0003(16)
C13 0.045(3) 0.031(2) 0.037(2) 0.0057(18) 0.015(2) -0.0028(19)
C14 0.056(3) 0.029(2) 0.044(3) 0.009(2) 0.011(2) -0.003(2)
C15 0.059(3) 0.023(2) 0.045(3) 0.0098(19) 0.013(2) 0.006(2)
C16 0.044(3) 0.029(2) 0.034(2) 0.0040(17) 0.011(2) 0.0064(18)
C17 0.050(3) 0.034(2) 0.036(2) 0.0098(19) 0.011(2) 0.012(2)
C18 0.037(2) 0.027(2) 0.033(2) 0.0009(16) 0.0118(18) -0.0015(16)
C19 0.048(3) 0.026(2) 0.044(3) -0.0023(19) 0.010(2) -0.0009(19)
C20 0.037(2) 0.028(2) 0.029(2) 0.0013(16) 0.0124(17) -0.0040(16)
C21 0.045(3) 0.035(3) 0.061(4) 0.019(2) 0.010(3) 0.008(2)
C22 0.045(3) 0.038(3) 0.072(4) -0.017(3) 0.027(3) 0.004(2)
C23 0.042(2) 0.027(2) 0.026(2) 0.0037(15) 0.0108(17) 0.0036(17)
C24 0.042(3) 0.051(3) 0.054(3) 0.013(3) 0.018(3) 0.019(2)
C25 0.032(3) 0.078(4) 0.047(3) 0.009(3) 0.008(2) 0.014(3)
C26 0.034(3) 0.058(3) 0.047(3) 0.000(3) 0.010(2) 0.007(2)
C27 0.062(4) 0.094(6) 0.039(3) -0.002(3) 0.003(3) 0.014(4)
C28 0.033(2) 0.041(3) 0.033(2) -0.0045(19) 0.0045(18) -0.0009(19)
C29 0.038(2) 0.035(2) 0.031(2) -0.0029(18) 0.0082(19) -0.0052(18)
C30 0.050(3) 0.037(3) 0.044(3) -0.005(2) 0.004(2) -0.013(2)
C31 0.062(4) 0.028(2) 0.050(3) -0.002(2) 0.011(3) -0.011(2)
C32 0.059(4) 0.057(4) 0.042(3) -0.013(3) -0.007(3) 0.021(3)
C33 0.049(3) 0.026(2) 0.040(3) -0.0095(18) 0.017(2) -0.0015(18)
C34 0.046(3) 0.024(2) 0.053(3) -0.0085(19) 0.023(2) 0.0021(18)
C35 0.038(2) 0.0234(19) 0.041(2) -0.0031(17) 0.019(2) 0.0010(16)
C36 0.042(3) 0.033(2) 0.043(3) 0.0012(19) 0.021(2) 0.0091(19)
C37 0.033(2) 0.037(2) 0.047(3) 0.001(2) 0.018(2) -0.0085(18)
C38 0.039(2) 0.028(2) 0.046(3) -0.0005(18) 0.022(2) -0.0056(17)
C39 0.051(3) 0.032(2) 0.061(4) -0.002(2) 0.031(3) -0.011(2)
C40 0.055(3) 0.024(2) 0.054(3) 0.001(2) 0.030(3) 0.001(2)
C41 0.048(3) 0.054(3) 0.057(3) 0.015(3) 0.035(3) 0.011(3)
C42 0.048(4) 0.085(6) 0.091(6) 0.020(5) 0.018(4) 0.026(4)
C43 0.034(2) 0.037(3) 0.055(3) 0.001(2) 0.016(2) 0.0060(19)
C44 0.025(2) 0.043(3) 0.068(4) 0.008(3) 0.006(2) 0.001(2)
C45 0.027(2) 0.046(3) 0.062(3) 0.003(2) 0.017(2) 0.0034(19)
C46 0.051(4) 0.072(5) 0.077(5) 0.018(4) 0.035(4) 0.009(3)
C47 0.032(3) 0.061(4) 0.102(6) 0.013(4) 0.024(3) 0.005(3)
C48 0.064(4) 0.024(2) 0.072(4) -0.002(2) 0.036(3) -0.006(2)
C49 0.098(6) 0.072(5) 0.062(5) 0.020(4) 0.030(4) 0.029(5)
C50 0.056(4) 0.111(7) 0.074(6) 0.002(5) 0.009(4) 0.019(5)
C51 0.049(3) 0.050(3) 0.052(3) 0.001(3) 0.014(3) 0.010(3)
N1 0.036(2) 0.0311(19) 0.0329(19) -0.0017(15) 0.0101(16) 0.0023(15)
N2 0.039(2) 0.0270(18) 0.037(2) -0.0012(15) 0.0144(17) -0.0051(15)
N3 0.0338(19) 0.0304(19) 0.036(2) 0.0055(15) 0.0144(16) -0.0004(14)
N4 0.043(3) 0.050(3) 0.088(4) -0.001(3) 0.017(3) -0.010(2)
N5 0.052(3) 0.042(2) 0.060(3) -0.013(2) 0.025(2) -0.002(2)
N6 0.051(3) 0.048(3) 0.056(3) 0.021(2) 0.013(2) 0.000(2)
N7 0.0324(19) 0.0298(18) 0.040(2) 0.0017(15) 0.0170(16) 0.0035(14)
N8 0.0300(19) 0.0329(19) 0.042(2) 0.0046(17) 0.0125(17) -0.0040(15)
N9 0.036(2) 0.046(2) 0.031(2) -0.0034(17) 0.0070(17) 0.0054(17)
N10 0.038(2) 0.036(2) 0.038(2) 0.0071(17) 0.0116(17) 0.0137(16)
N11 0.049(3) 0.109(5) 0.040(3) 0.000(3) 0.012(2) 0.034(3)
O1 0.0309(15) 0.0260(14) 0.0328(16) -0.0055(12) 0.0102(12) 0.0014(11)
O2 0.0376(16) 0.0202(13) 0.0346(16) -0.0014(11) 0.0163(13) 0.0002(11)
O3 0.0395(17) 0.0242(14) 0.0395(18) -0.0068(13) 0.0155(14) 0.0027(12)
O4 0.0370(17) 0.0301(16) 0.0321(16) -0.0060(13) 0.0073(13) 0.0065(13)
O5 0.0353(16) 0.0262(14) 0.0300(15) 0.0031(12) 0.0130(13) 0.0024(12)
O6 0.0307(15) 0.0242(14) 0.0350(16) 0.0015(12) 0.0095(13) 0.0029(11)
O7 0.0328(16) 0.0257(15) 0.0437(19) 0.0070(13) 0.0096(14) 0.0024(12)
O8 0.0373(17) 0.0304(16) 0.0374(17) 0.0050(13) 0.0197(14) 0.0052(13)
O9 0.042(2) 0.067(3) 0.041(2) -0.0047(19) 0.0095(17) 0.0097(19)
O1W 0.056(2) 0.041(2) 0.0302(19) 0.0010(13) 0.0149(17) -0.0061(16)
O2W 0.080(4) 0.115(5) 0.095(5) 0.028(4) 0.040(4) -0.010(4)
O3W 0.061(3) 0.097(4) 0.083(4) 0.014(3) 0.028(3) -0.009(3)
O4W 0.061(3) 0.104(5) 0.074(4) 0.031(3) 0.009(3) -0.004(3)
O5W 0.075(4) 0.132(6) 0.092(5) 0.016(4) 0.027(4) 0.021(4)
N14 0.063(8) 0.129(14) 0.072(9) 0.002(9) 0.004(7) -0.049(9)
C56 0.051(8) 0.064(9) 0.091(12) 0.002(8) 0.000(8) -0.003(7)
C57 0.051(9) 0.081(12) 0.15(2) 0.018(12) 0.021(11) 0.022(8)
C58 0.106(19) 0.23(4) 0.097(18) -0.05(2) -0.029(15) 0.05(2)
C59 0.025(6) 0.108(14) 0.111(15) -0.002(12) 0.009(7) -0.022(7)
N15 0.071(8) 0.127(13) 0.058(7) -0.032(8) 0.039(7) -0.054(9)
C55 0.122(10) 0.137(11) 0.108(9) -0.028(8) 0.029(8) -0.042(9)
C54 0.070(13) 0.19(3) 0.083(16) 0.01(2) 0.022(11) -0.032(18)
C54A 0.31(6) 0.12(2) 0.072(15) 0.020(14) -0.08(2) -0.12(3)
N13 0.19(3) 0.083(15) 0.13(2) -0.016(14) 0.005(18) -0.029(16)
N13A 0.22(2) 0.176(19) 0.157(19) 0.006(15) 0.005(15) -0.022(16)
C53 0.136(9) 0.087(7) 0.071(6) 0.011(5) 0.034(6) 0.042(6)
C52 0.12(2) 0.046(12) 0.067(13) -0.011(10) 0.021(14) -0.039(15)
C52A 0.14(2) 0.079(15) 0.080(12) 0.018(10) 0.036(13) 0.032(16)
N12 0.11(2) 0.051(12) 0.12(2) -0.001(11) 0.045(16) -0.015(12)
N12A 0.34(7) 0.17(3) 0.20(3) 0.07(3) 0.15(4) 0.13(4)

loop_
_atom_type_symbol
_atom_type_description
_atom_type_scat_dispersion_real
_atom_type_scat_dispersion_imag
_atom_type_scat_source
C C 0.0033 0.0016 'International Tables Vol C Tables 4.2.6.8 and 6.1.1.4'
H H 0.0000 0.0000 'International Tables Vol C Tables 4.2.6.8 and 6.1.1.4'
N N 0.0061 0.0033 'International Tables Vol C Tables 4.2.6.8 and 6.1.1.4'
O O 0.0106 0.0060 'International Tables Vol C Tables 4.2.6.8 and 6.1.1.4'
Co Co 0.3494 0.9721 'International Tables Vol C Tables 4.2.6.8 and 6.1.1.4'
Ni Ni 0.3393 1.1124 'International Tables Vol C Tables 4.2.6.8 and 6.1.1.4'
Dy Dy -0.1892 4.4098 'International Tables Vol C Tables 4.2.6.8 and 6.1.1.4'

loop_
_geom_angle_atom_site_label_1
_geom_angle_atom_site_label_2
_geom_angle_atom_site_label_3
_geom_angle
_geom_angle_site_symmetry_1
_geom_angle_site_symmetry_3
O1 Dy1 O2 63.86(11) . .
O1 Dy1 O3 126.06(11) . .
O1 Dy1 O4 65.59(11) . .
O1 Dy1 O5 136.53(11) . .
O1 Dy1 O6 125.86(11) . .
O1 Dy1 O7 70.94(11) . .
O1 Dy1 O8 80.27(11) . .
O2 Dy1 O3 63.56(11) . .
O2 Dy1 O4 123.89(11) . .
O2 Dy1 O6 159.95(11) . .
O2 Dy1 O7 111.17(11) . .
O2 Dy1 O8 73.29(12) . .
O3 Dy1 O7 141.33(12) . .
O4 Dy1 O3 144.60(11) . .
O4 Dy1 O7 72.29(12) . .
O4 Dy1 O8 75.82(12) . .
O5 Dy1 O2 123.93(11) . .
O5 Dy1 O3 70.03(11) . .
O5 Dy1 O4 80.51(11) . .
O5 Dy1 O6 63.49(11) . .
O5 Dy1 O7 124.72(11) . .
O5 Dy1 O8 65.07(11) . .
O6 Dy1 O3 107.81(11) . .
O6 Dy1 O4 74.15(12) . .
O6 Dy1 O7 63.16(10) . .
O6 Dy1 O8 123.44(11) . .
O8 Dy1 O3 74.22(11) . .
O8 Dy1 O7 143.60(11) . .
O1W Dy1 O1 109.81(14) . .
O1W Dy1 O2 79.34(14) . .
O1W Dy1 O3 71.06(12) . .
O1W Dy1 O4 141.42(12) . .
O1W Dy1 O5 113.66(13) . .
O1W Dy1 O6 80.70(14) . .
O1W Dy1 O7 70.37(12) . .
O1W Dy1 O8 142.69(12) . .
N1 Ni1 N9 93.05(18) . .
N1 Ni1 N10 91.58(17) . .
N1 Ni1 O5 116.42(16) . .
N1 Ni1 O6 101.16(15) . .
N10 Ni1 N9 96.57(19) . .
O5 Ni1 N9 149.61(16) . .
O5 Ni1 N10 90.18(16) . .
O5 Ni1 O6 76.37(13) . .
O6 Ni1 N9 91.51(16) . .
O6 Ni1 N10 164.54(16) . .
N3 Ni2 N7 91.35(17) 3_766 .
N3 Ni2 N8 94.35(18) 3_766 .
N3 Ni2 O1 113.97(15) 3_766 .
N3 Ni2 O2 102.29(15) 3_766 .
N7 Ni2 O1 90.02(15) . .
N8 Ni2 N7 95.98(17) . .
N8 Ni2 O1 150.93(16) . .
N8 Ni2 O2 91.99(16) . .
O2 Ni2 N7 163.63(16) . .
O2 Ni2 O1 76.27(13) . .
C1 Co1 C2 88.76(19) . .
C1 Co1 C3 91.93(19) . .
C1 Co1 C4 90.1(2) . .
C1 Co1 C5 179.0(2) . .
C1 Co1 C6 90.0(2) . .
C2 Co1 C4 178.4(2) . .
C2 Co1 C5 90.4(2) . .
C2 Co1 C6 89.6(2) . .
C3 Co1 C2 87.65(19) . .
C3 Co1 C4 93.6(2) . .
C3 Co1 C5 88.6(2) . .
C3 Co1 C6 176.6(2) . .
C4 Co1 C5 90.7(2) . .
C6 Co1 C4 89.2(2) . .
C6 Co1 C5 89.4(2) . .
N1 C1 Co1 177.1(4) . .
N2 C2 Co1 176.7(4) . .
N3 C3 Co1 175.4(4) . .
N4 C4 Co1 176.7(6) . .
N5 C5 Co1 179.5(6) . .
N6 C6 Co1 179.3(5) . .
C38 C7 C12 117.6(4) . .
O2 C7 C12 117.5(4) . .
O2 C7 C38 124.9(4) . .
C35 C8 C9 118.2(4) . .
O1 C8 C9 118.3(4) . .
O1 C8 C35 123.5(4) . .
C10 C9 C8 121.7(4) . .
C10 C9 O4 124.0(4) . .
O4 C9 C8 114.3(4) . .
C9 C10 C33 120.2(5) . .
C16 C11 C23 118.1(4) . .
O5 C11 C16 123.3(4) . .
O5 C11 C23 118.6(4) . .
C40 C12 C7 122.6(5) . .
C40 C12 O3 123.9(4) . .
O3 C12 C7 113.5(4) . .
C23 C13 C14 119.0(5) . .
C15 C14 C13 120.1(5) . .
C14 C15 C16 121.7(5) . .
C11 C16 C15 118.9(5) . .
C11 C16 C17 124.0(4) . .
C15 C16 C17 116.8(4) . .
N10 C17 C16 126.9(4) . .
C19 C18 C20 121.8(5) . .
O7 C18 C19 124.1(4) . .
O7 C18 C20 114.1(4) . .
C18 C19 C31 119.4(5) . .
C18 C20 C29 118.5(4) . .
O6 C20 C18 117.5(4) . .
O6 C20 C29 124.0(4) . .
C13 C23 C11 122.2(4) . .
C13 C23 O8 124.2(4) . .
O8 C23 C11 113.6(4) . .
N10 C24 C25 113.1(5) . .
C24 C25 C26 110.9(5) . .
C24 C25 C27 112.2(6) . .
C24 C25 C42 107.3(6) . .
C27 C25 C26 110.3(6) . .
C27 C25 C42 109.7(6) . .
C42 C25 C26 106.2(5) . .
N9 C26 C25 114.5(5) . .
N9 C28 C29 127.9(5) . .
C20 C29 C28 124.2(4) . .
C20 C29 C30 119.2(5) . .
C30 C29 C28 116.5(5) . .
C31 C30 C29 120.9(5) . .
C30 C31 C19 120.1(5) . .
C34 C33 C10 119.2(4) . .
C33 C34 C35 121.4(4) . .
C8 C35 C34 119.3(5) . .
C8 C35 C36 124.0(4) . .
C34 C35 C36 116.5(4) . .
N7 C36 C35 127.2(4) . .
N8 C37 C38 127.5(4) . .
C7 C38 C37 123.6(4) . .
C7 C38 C39 119.4(5) . .
C39 C38 C37 116.9(5) . .
C48 C39 C38 121.2(5) . .
C12 C40 C48 119.2(5) . .
N7 C43 C45 112.9(4) . .
N8 C44 C45 114.4(5) . .
C43 C45 C44 111.0(5) . .
C43 C45 C47 106.9(5) . .
C44 C45 C47 106.8(5) . .
C46 C45 C43 111.9(5) . .
C46 C45 C44 110.9(5) . .
C46 C45 C47 109.0(5) . .
C39 C48 C40 119.9(5) . .
O9 C51 N11 120.7(7) . .
C1 N1 Ni1 162.8(4) . .
C3 N3 Ni2 163.1(4) . 3_766
C36 N7 Ni2 126.1(3) . .
C36 N7 C43 115.4(4) . .
C43 N7 Ni2 118.3(3) . .
C37 N8 Ni2 124.9(4) . .
C37 N8 C44 115.4(4) . .
C44 N8 Ni2 119.6(3) . .
C26 N9 Ni1 119.4(4) . .
C28 N9 Ni1 124.8(4) . .
C28 N9 C26 115.5(5) . .
C17 N10 Ni1 126.2(4) . .
C17 N10 C24 115.3(4) . .
C24 N10 Ni1 118.2(4) . .
C49 N11 C50 118.6(7) . .
C51 N11 C49 123.1(7) . .
C51 N11 C50 118.3(7) . .
Ni2 O1 Dy1 109.30(13) . .
C8 O1 Dy1 122.4(3) . .
C8 O1 Ni2 128.3(3) . .
Ni2 O2 Dy1 107.78(13) . .
C7 O2 Dy1 122.0(3) . .
C7 O2 Ni2 126.3(3) . .
C12 O3 Dy1 117.3(2) . .
C12 O3 C22 116.1(4) . .
C22 O3 Dy1 126.4(3) . .
C9 O4 Dy1 116.4(3) . .
C9 O4 C32 116.7(4) . .
C32 O4 Dy1 126.9(3) . .
Ni1 O5 Dy1 109.23(13) . .
C11 O5 Dy1 121.5(3) . .
C11 O5 Ni1 128.5(3) . .
Ni1 O6 Dy1 106.84(13) . .
C20 O6 Dy1 123.3(3) . .
C20 O6 Ni1 127.2(3) . .
C18 O7 Dy1 118.0(3) . .
C18 O7 C21 116.8(4) . .
C21 O7 Dy1 124.9(3) . .
C23 O8 Dy1 116.2(3) . .
C23 O8 C41 116.3(4) . .
C41 O8 Dy1 127.2(3) . .
N14 C56 C57 177(2) . .
N15 C59 C58 177.1(18) . .
C54 C55 C54A 48(2) . .
C54A C54 C55 67.0(11) . .
N13 C54 C55 169(3) . .
N13 C54 C54A 102(3) . .
C55 C54A N13 103(3) . .
C54 C54A C55 65.3(12) . .
C54 C54A N13 37.7(19) . .
N13A C54A C55 168(5) . .
N13A C54A C54 127(4) . .
N13A C54A N13 89(3) . .
C54 N13 C54A 40.4(16) . .
C52A C53 C52 32.7(11) . .
C53 C52 N12A 117(3) . .
C52A C52 C53 74(4) . .
C52A C52 N12 98(3) . .
C52A C52 N12A 44(3) . .
N12 C52 C53 172(3) . .
N12 C52 N12A 54.3(19) . .
C52 C52A C53 74(4) . .
C52 C52A N12 47(3) . .
C52 C52A N12A 104(4) . .
N12 C52A C53 120(3) . .
N12A C52A C53 177(3) . .
N12A C52A N12 57(3) . .
C52 N12 C52A 35.3(15) . .
C52 N12 N12A 82(3) . .
N12A N12 C52A 46.6(17) . .
C52A N12A C52 33(2) . .
C52A N12A N12 76(3) . .
N12 N12A C52 44(2) . .

loop_
_geom_bond_atom_site_label_1
_geom_bond_atom_site_label_2
_geom_bond_distance
_geom_bond_site_symmetry_2
Dy1 O1 2.330(3) .
Dy1 O2 2.388(3) .
Dy1 O3 2.521(3) .
Dy1 O4 2.499(3) .
Dy1 O5 2.341(3) .
Dy1 O6 2.401(3) .
Dy1 O7 2.535(3) .
Dy1 O8 2.505(3) .
Dy1 O1W 2.312(4) .
Ni1 N1 1.996(4) .
Ni1 N9 2.025(5) .
Ni1 N10 2.025(4) .
Ni1 O5 2.017(3) .
Ni1 O6 2.020(3) .
Ni2 N3 2.001(4) 3_766
Ni2 N7 2.031(4) .
Ni2 N8 2.005(4) .
Ni2 O1 2.031(3) .
Ni2 O2 2.011(3) .
Co1 C1 1.890(5) .
Co1 C2 1.904(5) .
Co1 C3 1.895(5) .
Co1 C4 1.907(5) .
Co1 C5 1.908(5) .
Co1 C6 1.905(5) .
C1 N1 1.154(6) .
C2 N2 1.152(6) .
C3 N3 1.152(6) .
C4 N4 1.156(7) .
C5 N5 1.155(6) .
C6 N6 1.158(7) .
C7 C12 1.414(6) .
C7 C38 1.405(6) .
C7 O2 1.341(5) .
C8 C9 1.411(7) .
C8 C35 1.406(6) .
C8 O1 1.341(5) .
C9 C10 1.384(6) .
C9 O4 1.388(5) .
C10 C33 1.394(7) .
C11 C16 1.408(6) .
C11 C23 1.409(7) .
C11 O5 1.344(5) .
C12 C40 1.379(6) .
C12 O3 1.393(6) .
C13 C14 1.397(7) .
C13 C23 1.387(6) .
C14 C15 1.365(8) .
C15 C16 1.417(7) .
C16 C17 1.458(8) .
C17 N10 1.290(7) .
C18 C19 1.397(7) .
C18 C20 1.407(7) .
C18 O7 1.386(6) .
C19 C31 1.399(8) .
C20 C29 1.419(7) .
C20 O6 1.328(5) .
C21 O7 1.443(6) .
C22 O3 1.435(6) .
C23 O8 1.389(5) .
C24 C25 1.534(10) .
C24 N10 1.472(7) .
C25 C26 1.553(9) .
C25 C27 1.544(10) .
C25 C42 1.549(9) .
C26 N9 1.479(7) .
C28 C29 1.444(7) .
C28 N9 1.287(7) .
C29 C30 1.420(7) .
C30 C31 1.391(8) .
C32 O4 1.434(6) .
C33 C34 1.387(8) .
C34 C35 1.416(7) .
C35 C36 1.458(7) .
C36 N7 1.287(7) .
C37 C38 1.453(7) .
C37 N8 1.299(6) .
C38 C39 1.417(7) .
C39 C48 1.379(8) .
C40 C48 1.397(8) .
C41 O8 1.442(6) .
C43 C45 1.529(8) .
C43 N7 1.474(6) .
C44 C45 1.531(9) .
C44 N8 1.476(7) .
C45 C46 1.525(9) .
C45 C47 1.540(8) .
C49 N11 1.399(11) .
C50 N11 1.458(11) .
C51 N11 1.327(8) .
C51 O9 1.301(8) .
N3 Ni2 2.001(4) 3_766
N14 C56 1.069(19) .
C56 C57 1.35(2) .
C58 C59 1.56(3) .
C59 N15 1.05(2) .
C55 C54 1.477(10) .
C55 C54A 1.497(10) .
C54 C54A 1.20(5) .
C54 N13 1.137(10) .
C54A N13 1.82(6) .
C54A N13A 1.153(10) .
C53 C52 1.54(4) .
C53 C52A 1.54(3) .
C52 C52A 0.87(3) .
C52 N12 1.10(4) .
C52 N12A 1.57(5) .
C52A N12 1.49(4) .
C52A N12A 1.11(3) .
N12 N12A 1.29(5) .
